data_1556579
loop_
_publ_author_name
'Broadhurst, Edward T.'
'Xu, Hongyi'
'Clabbers, Max T. B.'
'Lightowler, Molly'
'Nudelman, Fabio'
'Zou, Xiaodong'
'Parsons, Simon'

_publ_section_title
;
 Polymorph evolution during crystal growth studied by 3D electron
 diffraction
;
_journal_issue 1
_journal_name_full IUCrJ
_journal_page_first 5
_journal_page_last 9
_journal_paper_doi 10.1107/S2052252519016105
_journal_volume 7
_journal_year 2020
_chemical_formula_moiety C2H5NO2
_chemical_formula_sum 'C2 H5 N O2'
_chemical_formula_weight 75.07
_chemical_name_common gamma-glycine
_space_group_crystal_system trigonal
_space_group_IT_number 144
_space_group_name_Hall 'P 31'
_space_group_name_H-M_alt 'P 31'
_atom_sites_solution_hydrogens geom
_audit_creation_method SHELXL-2018/3
_cell_angle_alpha 90
_cell_angle_beta 90
_cell_angle_gamma 120
_cell_formula_units_Z 3
_cell_length_a 7.3950(10)
_cell_length_b 7.3950(10)
_cell_length_c 5.7500(12)
_cell_measurement_temperature 103(2)
_cell_volume 272.32(8)
_computing_cell_refinement REDp
_computing_data_reduction XDS
_computing_structure_refinement 'SHELXL-2018/3 (Sheldrick, 2018)'
_computing_structure_solution 'SHELXT 2014/5 (Sheldrick, 2014)'
_diffrn_ambient_temperature 103(2)
_diffrn_measured_fraction_theta_full 0.677
_diffrn_measured_fraction_theta_max 0.663
_diffrn_measurement_method 'Phi scan'
_diffrn_radiation_type electrons
_diffrn_radiation_wavelength 0.02508
_diffrn_reflns_av_R_equivalents 0.2475
_diffrn_reflns_av_unetI/netI 0.3990
_diffrn_reflns_Laue_measured_fraction_full 0.677
_diffrn_reflns_Laue_measured_fraction_max 0.663
_diffrn_reflns_limit_h_max 10
_diffrn_reflns_limit_h_min -10
_diffrn_reflns_limit_k_max 10
_diffrn_reflns_limit_k_min -9
_diffrn_reflns_limit_l_max 5
_diffrn_reflns_limit_l_min -6
_diffrn_reflns_number 769
_diffrn_reflns_point_group_measured_fraction_full 0.610
_diffrn_reflns_point_group_measured_fraction_max 0.560
_diffrn_reflns_theta_full 0.862
_diffrn_reflns_theta_max 1.026
_diffrn_reflns_theta_min 0.112
_diffrn_source
;
JEOL JEM-2100 LaB6 transmission electron microscope
;
_exptl_absorpt_coefficient_mu 0.000
_exptl_crystal_colour colourless
_exptl_crystal_density_diffrn 1.373
_exptl_crystal_description block
_exptl_crystal_F_000 40
_refine_diff_density_max 0.154
_refine_diff_density_min -0.230
_refine_diff_density_rms 0.068
_refine_ls_abs_structure_details
;
 All f" are zero, so absolute structure could not be determined
;
_refine_ls_extinction_method none
_refine_ls_goodness_of_fit_ref 1.013
_refine_ls_hydrogen_treatment constr
_refine_ls_matrix_type full
_refine_ls_number_parameters 18
_refine_ls_number_reflns 625
_refine_ls_number_restraints 9
_refine_ls_restrained_S_all 1.010
_refine_ls_R_factor_all 0.4088
_refine_ls_R_factor_gt 0.3064
_refine_ls_shift/su_max 0.005
_refine_ls_shift/su_mean 0.001
_refine_ls_structure_factor_coef Fsqd
_refine_ls_weighting_details 'w=1/[\s^2^(Fo^2^)+(0.3883P)^2^] where P=(Fo^2^+2Fc^2^)/3'
_refine_ls_weighting_scheme calc
_refine_ls_wR_factor_gt 0.6299
_refine_ls_wR_factor_ref 0.7029
_reflns_Friedel_coverage 0.689
_reflns_Friedel_fraction_full 0.544
_reflns_Friedel_fraction_max 0.457
_reflns_number_gt 160
_reflns_number_total 625
_reflns_threshold_expression 'I > 2\s(I)'
_cod_data_source_file yc5021.cif
_cod_data_source_block gamma
_cod_depositor_comments 'Adding full bibliography for 1556577--1556579.cif.'
_cod_original_cell_volume 272.32(9)
_cod_database_code 1556579
_shelx_shelxl_version_number 2018/3
_shelx_space_group_comment
;
The symmetry employed for this shelxl refinement is uniquely defined
by the following loop, which should always be used as a source of
symmetry information in preference to the above space-group names.
They are only intended as comments.
;

loop_
_space_group_symop_operation_xyz
'x, y, z'
'-y, x-y, z+1/3'
'-x+y, -x, z+2/3'

loop_
_atom_site_label
_atom_site_type_symbol
_atom_site_fract_x
_atom_site_fract_y
_atom_site_fract_z
_atom_site_U_iso_or_equiv
_atom_site_adp_type
_atom_site_occupancy
_atom_site_site_symmetry_order
_atom_site_calc_flag
_atom_site_refinement_flags_posn
_atom_site_refinement_flags_adp
N1 N 0.761(4) 0.787(3) 0.758(4) 0.038(4) Uiso 1 1 d D .
H1 H 0.780745 0.744100 0.926119 0.046 Uiso 1 1 calc R U
H3 H 0.706135 0.893163 0.769362 0.046 Uiso 1 1 calc R U
H2 H 0.904223 0.856791 0.669761 0.046 Uiso 1 1 calc R U
C1 C 0.610(4) 0.602(4) 0.632(2) 0.038(4) Uiso 1 1 d D .
H5 H 0.454281 0.560896 0.691718 0.046 Uiso 1 1 calc R U
H4 H 0.635517 0.473784 0.677852 0.046 Uiso 1 1 calc R U
C2 C 0.615(3) 0.621(3) 0.374(3) 0.038(4) Uiso 1 1 d D .
O1 O 0.761(3) 0.795(3) 0.284(4) 0.038(4) Uiso 1 1 d D .
O2 O 0.483(4) 0.469(3) 0.249(4) 0.038(4) Uiso 1 1 d D .

loop_
_atom_type_symbol
_atom_type_description
_atom_type_scat_dispersion_real
_atom_type_scat_dispersion_imag
_atom_type_scat_source
C C 0.0000 0.0000 'International Tables Vol C Tables 4.2.6.8 and 6.1.1.4'
H H 0.0000 0.0000 'International Tables Vol C Tables 4.2.6.8 and 6.1.1.4'
N N 0.0000 0.0000 'International Tables Vol C Tables 4.2.6.8 and 6.1.1.4'
O O 0.0000 0.0000 'International Tables Vol C Tables 4.2.6.8 and 6.1.1.4'

loop_
_geom_angle_atom_site_label_1
_geom_angle_atom_site_label_2
_geom_angle_atom_site_label_3
_geom_angle
N1 C1 C2 116.0(17)
O1 C2 O2 122(2)
O1 C2 C1 117.2(16)
O2 C2 C1 120.4(18)

loop_
_geom_bond_atom_site_label_1
_geom_bond_atom_site_label_2
_geom_bond_distance
N1 C1 1.45(2)
C1 C2 1.491(19)
C2 O1 1.30(2)
C2 O2 1.28(2)
